data_4127486
loop_
_publ_author_name
'Kim, Suhong'
'Toste, F. Dean'

_publ_section_title
;
 Mechanism of Photoredox-Initiated C-C and C-N Bond Formation by Arylation
 of IPrAu(I)-CF<sub>3</sub> and IPrAu(I)-Succinimide.
;
_journal_issue 10
_journal_name_full 'Journal of the American Chemical Society'
_journal_page_first 4308
_journal_page_last 4315
_journal_paper_doi 10.1021/jacs.8b11273
_journal_volume 141
_journal_year 2019
_chemical_formula_moiety '(C37 H46 Au N4 O5), (C H2 CL2), (B F4), 2.37(H2 0)'
_chemical_formula_sum 'C38 H52.73 Au B Cl2 F4 N4 O7.37'
_chemical_formula_weight 1038.19
_space_group_crystal_system triclinic
_space_group_IT_number 2
_space_group_name_Hall '-P 1'
_space_group_name_H-M_alt 'P -1'
_symmetry_space_group_name_Hall '-P 1'
_symmetry_space_group_name_H-M 'P -1'
_atom_sites_solution_hydrogens mixed
_atom_sites_solution_primary 'intrinsic phasing'
_atom_sites_solution_secondary difmap
_audit_creation_method SHELXL-2014/7
_cell_angle_alpha 77.775(2)
_cell_angle_beta 89.028(2)
_cell_angle_gamma 86.844(2)
_cell_formula_units_Z 2
_cell_length_a 12.4200(6)
_cell_length_b 12.6660(6)
_cell_length_c 14.5678(8)
_cell_measurement_reflns_used 9869
_cell_measurement_temperature 100(2)
_cell_measurement_theta_max 25.27
_cell_measurement_theta_min 2.26
_cell_volume 2236.3(2)
_computing_cell_refinement 'Bruker SAINT V8.34A'
_computing_data_collection 'Bruker APEX2 v.2014.1'
_computing_data_reduction 'Bruker SAINT V8.34A'
_computing_molecular_graphics ORTEP-32
_computing_publication_material WinGX
_computing_structure_refinement 'SHELXL-2014/7 (Sheldrick, 2014)'
_computing_structure_solution SHELXT
_diffrn_ambient_temperature 100(2)
_diffrn_detector_area_resol_mean 8.366
_diffrn_measured_fraction_theta_full 0.992
_diffrn_measured_fraction_theta_max 0.987
_diffrn_measurement_device_type 'Bruker APEX-II CCD'
_diffrn_measurement_method '\f and \w scans'
_diffrn_radiation_type MoK\a
_diffrn_radiation_wavelength 0.71073
_diffrn_reflns_av_R_equivalents 0.0325
_diffrn_reflns_av_unetI/netI 0.0342
_diffrn_reflns_Laue_measured_fraction_full 0.992
_diffrn_reflns_Laue_measured_fraction_max 0.987
_diffrn_reflns_limit_h_max 14
_diffrn_reflns_limit_h_min -14
_diffrn_reflns_limit_k_max 13
_diffrn_reflns_limit_k_min -15
_diffrn_reflns_limit_l_max 17
_diffrn_reflns_limit_l_min -16
_diffrn_reflns_number 32879
_diffrn_reflns_point_group_measured_fraction_full 0.992
_diffrn_reflns_point_group_measured_fraction_max 0.987
_diffrn_reflns_theta_full 25.000
_diffrn_reflns_theta_max 25.404
_diffrn_reflns_theta_min 1.430
_diffrn_source 'microfocus sealed tube'
_exptl_absorpt_coefficient_mu 3.475
_exptl_absorpt_correction_T_max 0.7452
_exptl_absorpt_correction_T_min 0.5600
_exptl_absorpt_correction_type multi-scan
_exptl_absorpt_process_details SADABS
_exptl_crystal_colour colourless
_exptl_crystal_density_diffrn 1.542
_exptl_crystal_description rod
_exptl_crystal_F_000 1043
_exptl_crystal_size_max 0.240
_exptl_crystal_size_mid 0.080
_exptl_crystal_size_min 0.040
_refine_diff_density_max 1.017
_refine_diff_density_min -0.837
_refine_diff_density_rms 0.091
_refine_ls_extinction_method none
_refine_ls_goodness_of_fit_ref 1.053
_refine_ls_hydrogen_treatment mixed
_refine_ls_matrix_type full
_refine_ls_number_parameters 569
_refine_ls_number_reflns 8124
_refine_ls_number_restraints 1
_refine_ls_restrained_S_all 1.053
_refine_ls_R_factor_all 0.0308
_refine_ls_R_factor_gt 0.0260
_refine_ls_shift/su_max 0.002
_refine_ls_shift/su_mean 0.000
_refine_ls_structure_factor_coef Fsqd
_refine_ls_weighting_details 'w=1/[\s^2^(Fo^2^)+(0.0188P)^2^+4.0285P] where P=(Fo^2^+2Fc^2^)/3'
_refine_ls_weighting_scheme calc
_refine_ls_wR_factor_gt 0.0552
_refine_ls_wR_factor_ref 0.0566
_reflns_Friedel_coverage 0.000
_reflns_number_gt 7458
_reflns_number_total 8124
_reflns_threshold_expression 'I > 2\s(I)'
_cod_data_source_file ja8b11273_si_003.cif
_cod_data_source_block shelx
_cod_depositor_comments
;
The following automatic conversions were performed:

'_atom_sites_solution_secondary' value 'diffmap' was changed to
'difmap'.

Automatic conversion script
Id: cif_fix_values 4973 2017-02-22 13:04:09Z antanas 
;
_cod_database_code 4127486
_shelx_shelxl_version_number 2014/7
_shelx_space_group_comment
;
The symmetry employed for this shelxl refinement is uniquely defined
by the following loop, which should always be used as a source of
symmetry information in preference to the above space-group names.
They are only intended as comments.
;
_shelx_estimated_absorpt_t_min 0.489
_shelx_estimated_absorpt_t_max 0.874

loop_
_space_group_symop_operation_xyz
'x, y, z'
'-x, -y, -z'

loop_
_atom_site_label
_atom_site_type_symbol
_atom_site_fract_x
_atom_site_fract_y
_atom_site_fract_z
_atom_site_U_iso_or_equiv
_atom_site_adp_type
_atom_site_occupancy
_atom_site_site_symmetry_order
_atom_site_calc_flag
_atom_site_refinement_flags_posn
_atom_site_refinement_flags_adp
_atom_site_refinement_flags_occupancy
_atom_site_disorder_assembly
_atom_site_disorder_group
C1 C 0.2804(3) 0.2991(3) 0.8010(2) 0.0179(7) Uani 1 1 d . . . . .
C2 C 0.2141(3) 0.1787(3) 0.6532(3) 0.0226(8) Uani 1 1 d . . . . .
C3 C 0.1120(3) 0.1408(3) 0.6612(3) 0.0280(9) Uani 1 1 d . . . . .
H3 H 0.0539 0.1827 0.6812 0.034 Uiso 1 1 calc R U . . .
C4 C 0.0937(3) 0.0407(3) 0.6399(3) 0.0335(9) Uani 1 1 d . . . . .
H4 H 0.0237 0.0132 0.6457 0.040 Uiso 1 1 calc R U . . .
C5 C 0.1798(3) -0.0167(3) 0.6104(3) 0.0331(9) Uani 1 1 d . . . . .
C6 C 0.2828(3) 0.0197(3) 0.6006(3) 0.0369(10) Uani 1 1 d . . . . .
H6 H 0.3405 -0.0220 0.5799 0.044 Uiso 1 1 calc R U . . .
C7 C 0.2992(3) 0.1186(3) 0.6220(3) 0.0329(9) Uani 1 1 d . . . . .
H7 H 0.3692 0.1462 0.6153 0.039 Uiso 1 1 calc R U . . .
C8 C 0.0943(3) 0.3818(3) 0.4955(2) 0.0227(8) Uani 1 1 d . . . . .
C9 C 0.0934(3) 0.4143(3) 0.3899(3) 0.0304(9) Uani 1 1 d . . . . .
H9A H 0.0458 0.4800 0.3685 0.036 Uiso 1 1 calc R U . . .
H9B H 0.0685 0.3553 0.3619 0.036 Uiso 1 1 calc R U . . .
C10 C 0.2111(3) 0.4366(3) 0.3635(3) 0.0351(10) Uani 1 1 d . . . . .
H10A H 0.2378 0.3940 0.3173 0.042 Uiso 1 1 calc R U . . .
H10B H 0.2189 0.5143 0.3364 0.042 Uiso 1 1 calc R U . . .
C11 C 0.2718(3) 0.4021(3) 0.4549(3) 0.0262(8) Uani 1 1 d . . . . .
C12 C 0.2980(3) 0.3273(3) 0.9468(2) 0.0208(8) Uani 1 1 d . . . . .
H12 H 0.2863 0.3561 1.0015 0.025 Uiso 1 1 calc R U . . .
C13 C 0.3724(3) 0.2502(3) 0.9360(3) 0.0226(8) Uani 1 1 d . . . . .
H13 H 0.4237 0.2144 0.9813 0.027 Uiso 1 1 calc R U . . .
C14 C 0.1466(3) 0.4324(3) 0.8538(2) 0.0206(8) Uani 1 1 d . . . . .
C15 C 0.0445(3) 0.3901(3) 0.8563(2) 0.0247(8) Uani 1 1 d . . . . .
C16 C -0.0757(3) 0.2455(4) 0.8240(4) 0.0537(13) Uani 1 1 d . . . . .
H16A H -0.1364 0.2648 0.8622 0.081 Uiso 1 1 calc R U . . .
H16B H -0.0755 0.1682 0.8236 0.081 Uiso 1 1 calc R U . . .
H16C H -0.0830 0.2878 0.7596 0.081 Uiso 1 1 calc R U . . .
C17 C 0.0300(3) 0.2699(3) 0.8656(3) 0.0325(9) Uani 1 1 d . . . . .
H17 H 0.0904 0.2406 0.8304 0.039 Uiso 1 1 calc R U . . .
C18 C 0.0388(4) 0.2105(3) 0.9692(3) 0.0442(11) Uani 1 1 d . . . . .
H18A H 0.1084 0.2236 0.9943 0.066 Uiso 1 1 calc R U . . .
H18B H 0.0333 0.1327 0.9738 0.066 Uiso 1 1 calc R U . . .
H18C H -0.0197 0.2374 1.0056 0.066 Uiso 1 1 calc R U . . .
C19 C -0.0441(3) 0.4621(3) 0.8570(3) 0.0305(9) Uani 1 1 d . . . . .
H19 H -0.1147 0.4365 0.8586 0.037 Uiso 1 1 calc R U . . .
C20 C -0.0314(3) 0.5698(3) 0.8556(3) 0.0321(9) Uani 1 1 d . . . . .
H20 H -0.0932 0.6172 0.8568 0.039 Uiso 1 1 calc R U . . .
C21 C 0.0703(3) 0.6096(3) 0.8523(3) 0.0300(9) Uani 1 1 d . . . . .
H21 H 0.0774 0.6843 0.8504 0.036 Uiso 1 1 calc R U . . .
C22 C 0.1629(3) 0.5418(3) 0.8517(2) 0.0214(8) Uani 1 1 d . . . . .
C23 C 0.2839(3) 0.6899(3) 0.7750(3) 0.0307(9) Uani 1 1 d . . . . .
H23A H 0.2651 0.6744 0.7143 0.046 Uiso 1 1 calc R U . . .
H23B H 0.3582 0.7125 0.7726 0.046 Uiso 1 1 calc R U . . .
H23C H 0.2349 0.7479 0.7888 0.046 Uiso 1 1 calc R U . . .
C24 C 0.2735(3) 0.5874(3) 0.8525(3) 0.0229(8) Uani 1 1 d . . . . .
H24 H 0.3290 0.5315 0.8406 0.027 Uiso 1 1 calc R U . . .
C25 C 0.2962(3) 0.6125(3) 0.9487(3) 0.0312(9) Uani 1 1 d . . . . .
H25A H 0.2429 0.6676 0.9616 0.047 Uiso 1 1 calc R U . . .
H25B H 0.3687 0.6396 0.9484 0.047 Uiso 1 1 calc R U . . .
H25C H 0.2917 0.5465 0.9975 0.047 Uiso 1 1 calc R U . . .
C26 C 0.4180(3) 0.1439(3) 0.8142(2) 0.0211(8) Uani 1 1 d . . . . .
C27 C 0.3830(3) 0.0398(3) 0.8505(3) 0.0242(8) Uani 1 1 d . . . . .
C28 C 0.2054(3) -0.0477(3) 0.8868(3) 0.0380(10) Uani 1 1 d . . . . .
H28A H 0.1821 -0.0107 0.8237 0.057 Uiso 1 1 calc R U . . .
H28B H 0.1434 -0.0534 0.9298 0.057 Uiso 1 1 calc R U . . .
H28C H 0.2357 -0.1204 0.8849 0.057 Uiso 1 1 calc R U . . .
C29 C 0.2914(3) 0.0166(3) 0.9213(3) 0.0275(8) Uani 1 1 d . . . . .
H29 H 0.2567 0.0875 0.9286 0.033 Uiso 1 1 calc R U . . .
C30 C 0.3333(4) -0.0433(4) 1.0175(3) 0.0456(12) Uani 1 1 d . . . . .
H30A H 0.3696 -0.1123 1.0117 0.068 Uiso 1 1 calc R U . . .
H30B H 0.2727 -0.0570 1.0616 0.068 Uiso 1 1 calc R U . . .
H30C H 0.3845 0.0010 1.0408 0.068 Uiso 1 1 calc R U . . .
C31 C 0.4400(3) -0.0454(3) 0.8218(3) 0.0329(9) Uani 1 1 d . . . . .
H31 H 0.4191 -0.1173 0.8447 0.039 Uiso 1 1 calc R U . . .
C32 C 0.5268(3) -0.0272(3) 0.7603(3) 0.0378(10) Uani 1 1 d . . . . .
H32 H 0.5643 -0.0864 0.7412 0.045 Uiso 1 1 calc R U . . .
C33 C 0.5590(3) 0.0769(3) 0.7268(3) 0.0355(10) Uani 1 1 d . . . . .
H33 H 0.6187 0.0881 0.6849 0.043 Uiso 1 1 calc R U . . .
C34 C 0.5058(3) 0.1652(3) 0.7530(3) 0.0270(8) Uani 1 1 d . . . . .
C35 C 0.5906(4) 0.2985(4) 0.6211(3) 0.0515(13) Uani 1 1 d . . . . .
H35A H 0.6575 0.2537 0.6210 0.077 Uiso 1 1 calc R U . . .
H35B H 0.6059 0.3749 0.6005 0.077 Uiso 1 1 calc R U . . .
H35C H 0.5388 0.2792 0.5781 0.077 Uiso 1 1 calc R U . . .
C36 C 0.5433(3) 0.2791(3) 0.7197(3) 0.0302(9) Uani 1 1 d . . . . .
H36 H 0.4790 0.3304 0.7188 0.036 Uiso 1 1 calc R U . . .
C37 C 0.6235(4) 0.3032(4) 0.7901(4) 0.0567(14) Uani 1 1 d . . . . .
H37A H 0.5902 0.2915 0.8527 0.085 Uiso 1 1 calc R U . . .
H37B H 0.6434 0.3785 0.7711 0.085 Uiso 1 1 calc R U . . .
H37C H 0.6881 0.2549 0.7917 0.085 Uiso 1 1 calc R U . . .
C38 C 0.1653(6) 0.1541(5) 0.2658(4) 0.088(2) Uani 1 1 d . . . . .
H38A H 0.2212 0.2020 0.2341 0.106 Uiso 0.826(5) 1 d R U P A 1
H38B H 0.0974 0.1989 0.2655 0.106 Uiso 0.826(5) 1 d R U P A 1
H38C H 0.1232 0.2131 0.2872 0.106 Uiso 0.174(5) 1 d R U P A 2
H38D H 0.2303 0.1839 0.2319 0.106 Uiso 0.174(5) 1 d R U P A 2
B1 B 0.6038(3) 0.6572(3) 0.8232(3) 0.0272(10) Uani 1 1 d . . . . .
N1 N 0.1981(2) 0.3727(2) 0.52663(19) 0.0188(6) Uani 1 1 d . . . . .
N2 N 0.2409(2) 0.3573(2) 0.8630(2) 0.0180(6) Uani 1 1 d . . . . .
N3 N 0.3604(2) 0.2325(2) 0.8459(2) 0.0190(6) Uani 1 1 d . . . . .
N4 N 0.1602(3) -0.1207(3) 0.5842(3) 0.0424(9) Uani 1 1 d . . . . .
O1 O 0.2685(2) 0.49360(19) 0.65891(17) 0.0210(5) Uani 1 1 d . . . . .
O2 O 0.01622(19) 0.36633(19) 0.54788(18) 0.0264(6) Uani 1 1 d . . . . .
O1W O 0.1876(2) 0.6270(2) 0.51426(19) 0.0280(6) Uani 1 1 d . . . . .
O3 O 0.3677(2) 0.4007(2) 0.46828(19) 0.0352(7) Uani 1 1 d . . . . .
O2W O 0.4651(2) 0.5433(3) 0.6583(3) 0.0397(8) Uani 1 1 d . . . . .
O4 O 0.0736(3) -0.1606(3) 0.6052(3) 0.0667(11) Uani 1 1 d . . . . .
O5 O 0.2330(3) -0.1613(2) 0.5425(2) 0.0496(8) Uani 1 1 d . . . . .
F1 F 0.54678(19) 0.56463(18) 0.82735(17) 0.0422(6) Uani 1 1 d . . . . .
F2 F 0.55739(18) 0.71849(18) 0.88231(16) 0.0380(6) Uani 1 1 d . . . . .
F3 F 0.71028(16) 0.62560(19) 0.84953(16) 0.0383(6) Uani 1 1 d . . . . .
F4 F 0.60294(19) 0.71632(18) 0.73094(16) 0.0407(6) Uani 1 1 d . . . . .
Cl1 Cl 0.20298(15) 0.1057(3) 0.37862(14) 0.0731(7) Uani 0.826(5) 1 d . . P A 1
Cl2 Cl 0.1449(3) 0.0590(2) 0.20196(17) 0.0904(9) Uani 0.826(5) 1 d . . P A 1
Au1 Au 0.24011(2) 0.33154(2) 0.66371(2) 0.01629(5) Uani 1 1 d . . . . .
Cl2A Cl 0.0805(7) 0.0959(7) 0.1918(5) 0.054(2) Uani 0.174(5) 1 d . . P A 2
Cl1A Cl 0.2024(8) 0.0414(12) 0.3699(8) 0.0731(7) Uani 0.174(5) 1 d . . P A 2
O3W O 0.4972(10) -0.1567(10) 0.5606(9) 0.101(6) Uani 0.372(12) 1 d . . P . .
H1 H 0.341(4) 0.515(3) 0.651(3) 0.038(12) Uiso 1 1 d . . . . .
H1WA H 0.202(3) 0.694(3) 0.528(3) 0.042(12) Uiso 1 1 d D . . . .
H1WB H 0.127(4) 0.630(4) 0.501(3) 0.046(15) Uiso 1 1 d . . . . .
H2 H 0.237(4) 0.537(3) 0.607(3) 0.052(14) Uiso 1 1 d D . . . .
H2WB H 0.508(4) 0.559(4) 0.617(4) 0.050(16) Uiso 1 1 d . . . . .
H2WA H 0.484(4) 0.556(4) 0.706(4) 0.063(18) Uiso 1 1 d . . . . .

loop_
_atom_site_aniso_label
_atom_site_aniso_U_11
_atom_site_aniso_U_22
_atom_site_aniso_U_33
_atom_site_aniso_U_23
_atom_site_aniso_U_13
_atom_site_aniso_U_12
C1 0.0142(17) 0.0196(17) 0.0200(19) -0.0033(15) -0.0007(14) -0.0043(13)
C2 0.0253(19) 0.0217(18) 0.020(2) -0.0024(15) -0.0073(15) -0.0025(15)
C3 0.031(2) 0.0272(19) 0.025(2) -0.0024(16) -0.0015(16) -0.0043(16)
C4 0.037(2) 0.029(2) 0.034(2) -0.0036(18) -0.0043(18) -0.0145(18)
C5 0.044(2) 0.0186(18) 0.037(3) -0.0055(17) -0.0108(19) -0.0015(17)
C6 0.038(2) 0.033(2) 0.044(3) -0.019(2) -0.010(2) 0.0055(18)
C7 0.030(2) 0.033(2) 0.040(3) -0.0157(19) -0.0082(18) -0.0033(17)
C8 0.032(2) 0.0199(17) 0.017(2) -0.0051(15) -0.0040(16) 0.0011(15)
C9 0.036(2) 0.035(2) 0.021(2) -0.0067(17) -0.0081(17) 0.0047(17)
C10 0.044(2) 0.042(2) 0.020(2) -0.0057(18) 0.0046(18) -0.0031(19)
C11 0.033(2) 0.0249(19) 0.021(2) -0.0062(16) 0.0053(16) -0.0066(16)
C12 0.0249(19) 0.0229(18) 0.0155(19) -0.0040(15) -0.0042(14) -0.0066(15)
C13 0.0236(19) 0.0234(18) 0.020(2) -0.0023(15) -0.0053(15) -0.0031(15)
C14 0.0182(18) 0.0288(19) 0.0148(19) -0.0055(15) -0.0006(14) 0.0017(14)
C15 0.024(2) 0.036(2) 0.0155(19) -0.0077(16) 0.0008(15) -0.0027(16)
C16 0.027(2) 0.072(3) 0.075(4) -0.042(3) 0.006(2) -0.017(2)
C17 0.023(2) 0.040(2) 0.039(3) -0.016(2) 0.0083(17) -0.0139(17)
C18 0.048(3) 0.038(2) 0.047(3) -0.008(2) 0.020(2) -0.015(2)
C19 0.0192(19) 0.050(2) 0.023(2) -0.0088(18) -0.0020(15) -0.0012(17)
C20 0.025(2) 0.044(2) 0.026(2) -0.0073(18) -0.0017(16) 0.0119(17)
C21 0.030(2) 0.032(2) 0.027(2) -0.0064(17) -0.0028(17) 0.0068(17)
C22 0.0246(19) 0.0261(18) 0.0126(18) -0.0024(15) -0.0038(14) 0.0017(15)
C23 0.038(2) 0.0231(19) 0.031(2) -0.0064(17) 0.0009(18) -0.0024(17)
C24 0.0257(19) 0.0192(17) 0.025(2) -0.0074(15) -0.0024(15) 0.0005(14)
C25 0.035(2) 0.031(2) 0.029(2) -0.0090(18) -0.0050(17) -0.0041(17)
C26 0.0216(18) 0.0219(17) 0.020(2) -0.0043(15) -0.0062(15) 0.0004(14)
C27 0.0241(19) 0.0247(18) 0.024(2) -0.0045(16) -0.0077(15) -0.0025(15)
C28 0.037(2) 0.036(2) 0.040(3) -0.002(2) -0.0023(19) -0.0127(19)
C29 0.028(2) 0.0242(19) 0.030(2) -0.0034(17) -0.0028(17) -0.0052(16)
C30 0.042(3) 0.056(3) 0.030(3) 0.011(2) -0.010(2) 0.001(2)
C31 0.035(2) 0.0220(19) 0.041(3) -0.0054(18) -0.0049(19) -0.0020(17)
C32 0.040(2) 0.029(2) 0.044(3) -0.0085(19) 0.002(2) 0.0067(18)
C33 0.028(2) 0.040(2) 0.038(3) -0.007(2) 0.0066(18) 0.0047(18)
C34 0.0237(19) 0.030(2) 0.025(2) -0.0014(17) -0.0028(16) 0.0008(16)
C35 0.055(3) 0.046(3) 0.049(3) 0.000(2) 0.019(2) -0.010(2)
C36 0.0204(19) 0.029(2) 0.038(2) 0.0020(18) 0.0004(17) -0.0009(16)
C37 0.054(3) 0.043(3) 0.068(4) 0.006(2) -0.022(3) -0.023(2)
C38 0.111(5) 0.071(4) 0.074(5) 0.016(3) -0.027(4) -0.032(4)
B1 0.027(2) 0.032(2) 0.024(2) -0.0099(19) -0.0064(18) 0.0040(18)
N1 0.0241(16) 0.0180(14) 0.0139(16) -0.0023(12) -0.0028(12) -0.0019(12)
N2 0.0152(14) 0.0205(14) 0.0177(16) -0.0028(12) -0.0028(11) -0.0014(11)
N3 0.0195(15) 0.0197(14) 0.0164(16) -0.0001(12) -0.0036(12) -0.0024(12)
N4 0.050(2) 0.0275(18) 0.052(3) -0.0109(18) -0.0132(19) -0.0041(18)
O1 0.0213(14) 0.0215(13) 0.0204(14) -0.0041(11) -0.0026(11) -0.0036(11)
O2 0.0219(13) 0.0320(14) 0.0239(15) -0.0026(11) -0.0030(11) -0.0019(11)
O1W 0.0267(16) 0.0218(14) 0.0350(17) -0.0042(12) -0.0094(12) -0.0015(12)
O3 0.0263(16) 0.0506(17) 0.0296(16) -0.0088(13) 0.0050(12) -0.0092(13)
O2W 0.0283(17) 0.066(2) 0.033(2) -0.0244(17) 0.0059(15) -0.0193(15)
O4 0.054(2) 0.0413(19) 0.114(3) -0.033(2) -0.001(2) -0.0202(17)
O5 0.063(2) 0.0340(16) 0.057(2) -0.0201(16) -0.0035(17) -0.0035(15)
F1 0.0468(14) 0.0391(13) 0.0423(15) -0.0096(11) -0.0080(11) -0.0088(11)
F2 0.0392(13) 0.0470(14) 0.0312(14) -0.0191(11) -0.0109(10) 0.0136(11)
F3 0.0238(12) 0.0616(15) 0.0309(14) -0.0145(12) -0.0042(10) 0.0055(11)
F4 0.0567(15) 0.0388(13) 0.0251(13) -0.0040(11) -0.0080(11) 0.0026(11)
Cl1 0.0649(10) 0.0895(19) 0.0556(10) 0.0080(12) -0.0069(8) -0.0107(12)
Cl2 0.103(2) 0.1069(19) 0.0719(15) -0.0390(14) 0.0161(15) -0.0285(17)
Au1 0.01630(7) 0.01789(7) 0.01481(8) -0.00295(5) -0.00244(5) -0.00332(5)
Cl2A 0.035(5) 0.074(5) 0.042(4) 0.010(4) -0.009(3) 0.014(4)
Cl1A 0.0649(10) 0.0895(19) 0.0556(10) 0.0080(12) -0.0069(8) -0.0107(12)
O3W 0.102(10) 0.106(11) 0.097(11) -0.033(8) -0.014(8) 0.028(8)

loop_
_atom_type_symbol
_atom_type_description
_atom_type_scat_dispersion_real
_atom_type_scat_dispersion_imag
_atom_type_scat_source
C C 0.0033 0.0016 'International Tables Vol C Tables 4.2.6.8 and 6.1.1.4'
B B 0.0013 0.0007 'International Tables Vol C Tables 4.2.6.8 and 6.1.1.4'
N N 0.0061 0.0033 'International Tables Vol C Tables 4.2.6.8 and 6.1.1.4'
O O 0.0106 0.0060 'International Tables Vol C Tables 4.2.6.8 and 6.1.1.4'
F F 0.0171 0.0103 'International Tables Vol C Tables 4.2.6.8 and 6.1.1.4'
Cl Cl 0.1484 0.1585 'International Tables Vol C Tables 4.2.6.8 and 6.1.1.4'
Au Au -2.0133 8.8022 'International Tables Vol C Tables 4.2.6.8 and 6.1.1.4'
H H 0.0000 0.0000 'International Tables Vol C Tables 4.2.6.8 and 6.1.1.4'

loop_
_geom_angle_atom_site_label_1
_geom_angle_atom_site_label_2
_geom_angle_atom_site_label_3
_geom_angle
N3 C1 N2 106.1(3)
N3 C1 Au1 129.4(3)
N2 C1 Au1 123.6(2)
C3 C2 C7 120.2(3)
C3 C2 Au1 121.1(3)
C7 C2 Au1 117.8(3)
C2 C3 C4 120.0(4)
C2 C3 H3 120.0
C4 C3 H3 120.0
C5 C4 C3 118.2(4)
C5 C4 H4 120.9
C3 C4 H4 120.9
C4 C5 C6 123.2(3)
C4 C5 N4 118.5(4)
C6 C5 N4 118.3(4)
C5 C6 C7 117.8(4)
C5 C6 H6 121.1
C7 C6 H6 121.1
C6 C7 C2 120.7(4)
C6 C7 H7 119.7
C2 C7 H7 119.7
O2 C8 N1 123.4(3)
O2 C8 C9 127.1(3)
N1 C8 C9 109.5(3)
C8 C9 C10 104.1(3)
C8 C9 H9A 110.9
C10 C9 H9A 110.9
C8 C9 H9B 110.9
C10 C9 H9B 110.9
H9A C9 H9B 109.0
C11 C10 C9 104.6(3)
C11 C10 H10A 110.8
C9 C10 H10A 110.8
C11 C10 H10B 110.8
C9 C10 H10B 110.8
H10A C10 H10B 108.9
O3 C11 N1 122.8(3)
O3 C11 C10 128.7(3)
N1 C11 C10 108.5(3)
C13 C12 N2 107.3(3)
C13 C12 H12 126.4
N2 C12 H12 126.4
C12 C13 N3 107.0(3)
C12 C13 H13 126.5
N3 C13 H13 126.5
C15 C14 C22 123.5(3)
C15 C14 N2 118.2(3)
C22 C14 N2 118.0(3)
C19 C15 C14 116.9(3)
C19 C15 C17 120.9(3)
C14 C15 C17 122.0(3)
C17 C16 H16A 109.5
C17 C16 H16B 109.5
H16A C16 H16B 109.5
C17 C16 H16C 109.5
H16A C16 H16C 109.5
H16B C16 H16C 109.5
C15 C17 C16 113.4(4)
C15 C17 C18 110.4(3)
C16 C17 C18 110.1(4)
C15 C17 H17 107.6
C16 C17 H17 107.6
C18 C17 H17 107.6
C17 C18 H18A 109.5
C17 C18 H18B 109.5
H18A C18 H18B 109.5
C17 C18 H18C 109.5
H18A C18 H18C 109.5
H18B C18 H18C 109.5
C20 C19 C15 121.3(3)
C20 C19 H19 119.4
C15 C19 H19 119.4
C19 C20 C21 120.6(3)
C19 C20 H20 119.7
C21 C20 H20 119.7
C20 C21 C22 121.2(4)
C20 C21 H21 119.4
C22 C21 H21 119.4
C21 C22 C14 116.5(3)
C21 C22 C24 119.7(3)
C14 C22 C24 123.8(3)
C24 C23 H23A 109.5
C24 C23 H23B 109.5
H23A C23 H23B 109.5
C24 C23 H23C 109.5
H23A C23 H23C 109.5
H23B C23 H23C 109.5
C22 C24 C25 110.8(3)
C22 C24 C23 111.4(3)
C25 C24 C23 109.9(3)
C22 C24 H24 108.3
C25 C24 H24 108.3
C23 C24 H24 108.3
C24 C25 H25A 109.5
C24 C25 H25B 109.5
H25A C25 H25B 109.5
C24 C25 H25C 109.5
H25A C25 H25C 109.5
H25B C25 H25C 109.5
C34 C26 C27 123.9(3)
C34 C26 N3 119.5(3)
C27 C26 N3 116.6(3)
C31 C27 C26 116.6(3)
C31 C27 C29 119.8(3)
C26 C27 C29 123.5(3)
C29 C28 H28A 109.5
C29 C28 H28B 109.5
H28A C28 H28B 109.5
C29 C28 H28C 109.5
H28A C28 H28C 109.5
H28B C28 H28C 109.5
C27 C29 C28 111.4(3)
C27 C29 C30 111.2(3)
C28 C29 C30 110.2(3)
C27 C29 H29 107.9
C28 C29 H29 107.9
C30 C29 H29 107.9
C29 C30 H30A 109.5
C29 C30 H30B 109.5
H30A C30 H30B 109.5
C29 C30 H30C 109.5
H30A C30 H30C 109.5
H30B C30 H30C 109.5
C32 C31 C27 121.1(4)
C32 C31 H31 119.4
C27 C31 H31 119.4
C33 C32 C31 120.3(4)
C33 C32 H32 119.9
C31 C32 H32 119.9
C32 C33 C34 121.3(4)
C32 C33 H33 119.3
C34 C33 H33 119.3
C33 C34 C26 116.8(3)
C33 C34 C36 121.7(3)
C26 C34 C36 121.5(3)
C36 C35 H35A 109.5
C36 C35 H35B 109.5
H35A C35 H35B 109.5
C36 C35 H35C 109.5
H35A C35 H35C 109.5
H35B C35 H35C 109.5
C35 C36 C34 112.9(3)
C35 C36 C37 111.4(4)
C34 C36 C37 109.5(3)
C35 C36 H36 107.6
C34 C36 H36 107.6
C37 C36 H36 107.6
C36 C37 H37A 109.5
C36 C37 H37B 109.5
H37A C37 H37B 109.5
C36 C37 H37C 109.5
H37A C37 H37C 109.5
H37B C37 H37C 109.5
Cl1 C38 Cl2 115.6(4)
Cl2A C38 Cl1A 106.1(5)
Cl1 C38 H38A 108.3
Cl2 C38 H38A 108.8
Cl1 C38 H38B 108.5
Cl2 C38 H38B 107.8
H38A C38 H38B 107.5
Cl2A C38 H38C 108.7
Cl1A C38 H38C 110.0
Cl2A C38 H38D 111.8
Cl1A C38 H38D 111.4
H38C C38 H38D 108.8
F2 B1 F4 110.3(3)
F2 B1 F1 110.0(3)
F4 B1 F1 108.7(3)
F2 B1 F3 110.3(3)
F4 B1 F3 108.9(3)
F1 B1 F3 108.5(3)
C8 N1 C11 112.8(3)
C8 N1 Au1 124.1(2)
C11 N1 Au1 123.0(2)
C1 N2 C12 109.6(3)
C1 N2 C14 128.5(3)
C12 N2 C14 121.6(3)
C1 N3 C13 110.1(3)
C1 N3 C26 127.3(3)
C13 N3 C26 122.1(3)
O4 N4 O5 124.3(4)
O4 N4 C5 118.2(4)
O5 N4 C5 117.4(4)
Au1 O1 H1 118(2)
Au1 O1 H2 111(3)
H1 O1 H2 101(4)
H1WA O1W H1WB 107(4)
H2WB O2W H2WA 112(5)
C2 Au1 C1 97.56(13)
C2 Au1 N1 85.43(12)
C1 Au1 N1 176.85(12)
C2 Au1 O1 173.86(12)
C1 Au1 O1 88.27(11)
N1 Au1 O1 88.79(10)

loop_
_geom_bond_atom_site_label_1
_geom_bond_atom_site_label_2
_geom_bond_distance
C1 N3 1.350(4)
C1 N2 1.352(4)
C1 Au1 2.021(3)
C2 C3 1.374(5)
C2 C7 1.394(5)
C2 Au1 2.018(3)
C3 C4 1.399(5)
C3 H3 0.9500
C4 C5 1.374(6)
C4 H4 0.9500
C5 C6 1.378(6)
C5 N4 1.480(5)
C6 C7 1.380(5)
C6 H6 0.9500
C7 H7 0.9500
C8 O2 1.222(4)
C8 N1 1.364(4)
C8 C9 1.506(5)
C9 C10 1.531(5)
C9 H9A 0.9900
C9 H9B 0.9900
C10 C11 1.512(5)
C10 H10A 0.9900
C10 H10B 0.9900
C11 O3 1.209(4)
C11 N1 1.382(5)
C12 C13 1.339(5)
C12 N2 1.393(4)
C12 H12 0.9500
C13 N3 1.388(4)
C13 H13 0.9500
C14 C15 1.400(5)
C14 C22 1.406(5)
C14 N2 1.457(4)
C15 C19 1.391(5)
C15 C17 1.521(5)
C16 C17 1.529(5)
C16 H16A 0.9800
C16 H16B 0.9800
C16 H16C 0.9800
C17 C18 1.540(6)
C17 H17 1.0000
C18 H18A 0.9800
C18 H18B 0.9800
C18 H18C 0.9800
C19 C20 1.378(6)
C19 H19 0.9500
C20 C21 1.382(5)
C20 H20 0.9500
C21 C22 1.398(5)
C21 H21 0.9500
C22 C24 1.521(5)
C23 C24 1.539(5)
C23 H23A 0.9800
C23 H23B 0.9800
C23 H23C 0.9800
C24 C25 1.535(5)
C24 H24 1.0000
C25 H25A 0.9800
C25 H25B 0.9800
C25 H25C 0.9800
C26 C34 1.397(5)
C26 C27 1.402(5)
C26 N3 1.451(4)
C27 C31 1.392(5)
C27 C29 1.521(5)
C28 C29 1.531(5)
C28 H28A 0.9800
C28 H28B 0.9800
C28 H28C 0.9800
C29 C30 1.531(5)
C29 H29 1.0000
C30 H30A 0.9800
C30 H30B 0.9800
C30 H30C 0.9800
C31 C32 1.387(6)
C31 H31 0.9500
C32 C33 1.384(6)
C32 H32 0.9500
C33 C34 1.387(5)
C33 H33 0.9500
C34 C36 1.519(5)
C35 C36 1.518(6)
C35 H35A 0.9800
C35 H35B 0.9800
C35 H35C 0.9800
C36 C37 1.529(6)
C36 H36 1.0000
C37 H37A 0.9800
C37 H37B 0.9800
C37 H37C 0.9800
C38 Cl1 1.692(6)
C38 Cl2 1.701(7)
C38 Cl2A 1.810(10)
C38 Cl1A 1.893(12)
C38 H38A 0.9900
C38 H38B 0.9900
C38 H38C 0.9900
C38 H38D 0.9900
B1 F2 1.376(5)
B1 F4 1.393(5)
B1 F1 1.393(5)
B1 F3 1.396(5)
N1 Au1 2.024(3)
N4 O4 1.220(5)
N4 O5 1.230(5)
O1 Au1 2.088(2)
O1 H1 0.95(4)
O1 H2 0.91(4)
O1W H1WA 0.93(4)
O1W H1WB 0.78(5)
O2W H2WB 0.80(5)
O2W H2WA 0.79(6)
